data_3000174
loop_
_publ_author_name
'Jenny G. Vitillo'
'Torstein Fjermestad'
'Maddalena D Amore'
'Marco Milanesio'
'Luca Palin'
'Gabriele Ricchiardi'
'Silvia Bordiga'

_publ_section_title
;
 On the Structure of Superbasic (MgO)n sites solvated in a Faujasite
 Zeolite
;
_journal_name_full 'Physical Chemistry Chemical Physics'
_journal_page_first 18503
_journal_paper_doi 10.1039/c8cp01788c
_journal_volume 27
_journal_year 2018
_chemical_formula_sum 'Al4.8 Na0.7 O24 Si7.2'
_chemical_formula_weight 737
_space_group_IT_number 227
_space_group_name_Hall '-F 4vw 2vw 3'
_space_group_name_H-M_alt 'F d -3 m :2'
_symmetry_space_group_name_Hall '-F 4vw 2vw 3'
_symmetry_space_group_name_H-M 'F d -3 m :2'
_cell_angle_alpha 90
_cell_angle_beta 90
_cell_angle_gamma 90
_cell_formula_units_Z 16
_cell_length_a 24.4901(4)
_cell_length_b 24.4901(4)
_cell_length_c 24.4901(4)
_cell_volume 14688.3(4)
_exptl_crystal_density_meas 1.333
_cod_data_source_file HY_COD.cif
_cod_data_source_block publication_text
_cod_depositor_comments 'Releasing structure 3000174 into public domain as published material.'
_cod_original_cell_volume 14688.3(7)
_cod_original_sg_symbol_H-M Fd-3mZ
_cod_original_formula_sum 'Na0.7 Al4.8 Si7.2 O24'
_cod_database_code 3000174

loop_
_symmetry_equiv_pos_as_xyz
'x, y, z '
'-x, -z, -y '
'-x+1/4, -z-1/4, y+1/2 '
'-x+1/4, y+1/2, -z-1/4 '
'-x+1/2, z-1/4, y+1/4 '
'-x+1/2, y+1/4, z-1/4 '
'-x-1/4, -y+1/4, z+1/2 '
'-x-1/4, z+1/2, -y+1/4 '
'-y, -x, -z '
'-y, -z, -x '
'-y+1/4, -x-1/4, z+1/2 '
'-y+1/4, z+1/2, -x-1/4 '
'-y+1/2, z+1/4, x-1/4 '
'-y+1/2, x-1/4, z+1/4 '
'-y-1/4, -z+1/4, x+1/2 '
'-y-1/4, x+1/2, -z+1/4 '
'-z, -x, -y '
'-z, -y, -x '
'-z+1/4, -y-1/4, x+1/2 '
'-z+1/4, x+1/2, -y-1/4 '
'-z+1/2, y-1/4, x+1/4 '
'-z+1/2, x+1/4, y-1/4 '
'-z-1/4, -x+1/4, y+1/2 '
'-z-1/4, y+1/2, -x+1/4 '
'z, y, x '
'z, x, y '
'z+1/4, -y+1/2, x-1/4 '
'z+1/4, x-1/4, -y+1/2 '
'z+1/2, -x-1/4, -y+1/4 '
'z+1/2, -y+1/4, -x-1/4 '
'z-1/4, -x+1/2, y+1/4 '
'z-1/4, y+1/4, -x+1/2 '
'y, z, x '
'y, x, z '
'y+1/4, -x+1/2, z-1/4 '
'y+1/4, z-1/4, -x+1/2 '
'y+1/2, -x+1/4, -z-1/4 '
'y+1/2, -z-1/4, -x+1/4 '
'y-1/4, -z+1/2, x+1/4 '
'y-1/4, x+1/4, -z+1/2 '
'x, z, y '
'-x, -y, -z '
'x+1/4, -z+1/2, y-1/4 '
'x+1/4, y-1/4, -z+1/2 '
'x+1/2, -y-1/4, -z+1/4 '
'x+1/2, -z+1/4, -y-1/4 '
'x-1/4, -y+1/2, z+1/4 '
'x-1/4, z+1/4, -y+1/2 '
'x+1/2, y+1/2, z '
'-x+1/2, -z+1/2, -y '
'-x-1/4, -z+1/4, y+1/2 '
'-x-1/4, y, -z-1/4 '
'-x, z+1/4, y+1/4 '
'-x, y-1/4, z-1/4 '
'-x+1/4, -y-1/4, z+1/2 '
'-x+1/4, z, -y+1/4 '
'-y+1/2, -x+1/2, -z '
'-y+1/2, -z+1/2, -x '
'-y-1/4, -x+1/4, z+1/2 '
'-y-1/4, z, -x-1/4 '
'-y, z-1/4, x-1/4 '
'-y, x+1/4, z+1/4 '
'-y+1/4, -z-1/4, x+1/2 '
'-y+1/4, x, -z+1/4 '
'-z+1/2, -x+1/2, -y '
'-z+1/2, -y+1/2, -x '
'-z-1/4, -y+1/4, x+1/2 '
'-z-1/4, x, -y-1/4 '
'-z, y+1/4, x+1/4 '
'-z, x-1/4, y-1/4 '
'-z+1/4, -x-1/4, y+1/2 '
'-z+1/4, y, -x+1/4 '
'z+1/2, y+1/2, x '
'z+1/2, x+1/2, y '
'z-1/4, -y, x-1/4 '
'z-1/4, x+1/4, -y+1/2 '
'z, -x+1/4, -y+1/4 '
'z, -y-1/4, -x-1/4 '
'z+1/4, -x, y+1/4 '
'z+1/4, y-1/4, -x+1/2 '
'y+1/2, z+1/2, x '
'y+1/2, x+1/2, z '
'y-1/4, -x, z-1/4 '
'y-1/4, z+1/4, -x+1/2 '
'y, -x-1/4, -z-1/4 '
'y, -z+1/4, -x+1/4 '
'y+1/4, -z, x+1/4 '
'y+1/4, x-1/4, -z+1/2 '
'x+1/2, z+1/2, y '
'-x+1/2, -y+1/2, -z '
'x-1/4, -z, y-1/4 '
'x-1/4, y+1/4, -z+1/2 '
'x, -y+1/4, -z+1/4 '
'x, -z-1/4, -y-1/4 '
'x+1/4, -y, z+1/4 '
'x+1/4, z-1/4, -y+1/2 '
'x+1/2, y, z+1/2 '
'-x+1/2, -z, -y+1/2 '
'-x-1/4, -z-1/4, y '
'-x-1/4, y+1/2, -z+1/4 '
'-x, z-1/4, y-1/4 '
'-x, y+1/4, z+1/4 '
'-x+1/4, -y+1/4, z '
'-x+1/4, z+1/2, -y-1/4 '
'-y+1/2, -x, -z+1/2 '
'-y+1/2, -z, -x+1/2 '
'-y-1/4, -x-1/4, z '
'-y-1/4, z+1/2, -x+1/4 '
'-y, z+1/4, x+1/4 '
'-y, x-1/4, z-1/4 '
'-y+1/4, -z+1/4, x '
'-y+1/4, x+1/2, -z-1/4 '
'-z+1/2, -x, -y+1/2 '
'-z+1/2, -y, -x+1/2 '
'-z-1/4, -y-1/4, x '
'-z-1/4, x+1/2, -y+1/4 '
'-z, y-1/4, x-1/4 '
'-z, x+1/4, y+1/4 '
'-z+1/4, -x+1/4, y '
'-z+1/4, y+1/2, -x-1/4 '
'z+1/2, y, x+1/2 '
'z+1/2, x, y+1/2 '
'z-1/4, -y+1/2, x+1/4 '
'z-1/4, x-1/4, -y '
'z, -x-1/4, -y-1/4 '
'z, -y+1/4, -x+1/4 '
'z+1/4, -x+1/2, y-1/4 '
'z+1/4, y+1/4, -x '
'y+1/2, z, x+1/2 '
'y+1/2, x, z+1/2 '
'y-1/4, -x+1/2, z+1/4 '
'y-1/4, z-1/4, -x '
'y, -x+1/4, -z+1/4 '
'y, -z-1/4, -x-1/4 '
'y+1/4, -z+1/2, x-1/4 '
'y+1/4, x+1/4, -z '
'x+1/2, z, y+1/2 '
'-x+1/2, -y, -z+1/2 '
'x-1/4, -z+1/2, y+1/4 '
'x-1/4, y-1/4, -z '
'x, -y-1/4, -z-1/4 '
'x, -z+1/4, -y+1/4 '
'x+1/4, -y+1/2, z-1/4 '
'x+1/4, z+1/4, -y '
'x, y+1/2, z+1/2 '
'-x, -z+1/2, -y+1/2 '
'-x+1/4, -z+1/4, y '
'-x+1/4, y, -z+1/4 '
'-x+1/2, z+1/4, y-1/4 '
'-x+1/2, y-1/4, z+1/4 '
'-x-1/4, -y-1/4, z '
'-x-1/4, z, -y-1/4 '
'-y, -x+1/2, -z+1/2 '
'-y, -z+1/2, -x+1/2 '
'-y+1/4, -x+1/4, z '
'-y+1/4, z, -x+1/4 '
'-y+1/2, z-1/4, x+1/4 '
'-y+1/2, x+1/4, z-1/4 '
'-y-1/4, -z-1/4, x '
'-y-1/4, x, -z-1/4 '
'-z, -x+1/2, -y+1/2 '
'-z, -y+1/2, -x+1/2 '
'-z+1/4, -y+1/4, x '
'-z+1/4, x, -y+1/4 '
'-z+1/2, y+1/4, x-1/4 '
'-z+1/2, x-1/4, y+1/4 '
'-z-1/4, -x-1/4, y '
'-z-1/4, y, -x-1/4 '
'z, y+1/2, x+1/2 '
'z, x+1/2, y+1/2 '
'z+1/4, -y, x+1/4 '
'z+1/4, x+1/4, -y '
'z+1/2, -x+1/4, -y-1/4 '
'z+1/2, -y-1/4, -x+1/4 '
'z-1/4, -x, y-1/4 '
'z-1/4, y-1/4, -x '
'y, z+1/2, x+1/2 '
'y, x+1/2, z+1/2 '
'y+1/4, -x, z+1/4 '
'y+1/4, z+1/4, -x '
'y+1/2, -x-1/4, -z+1/4 '
'y+1/2, -z+1/4, -x-1/4 '
'y-1/4, -z, x-1/4 '
'y-1/4, x-1/4, -z '
'x, z+1/2, y+1/2 '
'-x, -y+1/2, -z+1/2 '
'x+1/4, -z, y+1/4 '
'x+1/4, y+1/4, -z '
'x+1/2, -y+1/4, -z-1/4 '
'x+1/2, -z-1/4, -y+1/4 '
'x-1/4, -y, z-1/4 '
'x-1/4, z-1/4, -y '

loop_
_atom_site_label
_atom_site_type_symbol
_atom_site_symmetry_multiplicity
_atom_site_fract_x
_atom_site_fract_y
_atom_site_fract_z
_atom_site_occupancy
_atom_site_B_iso_or_equiv
Al1 Al+3 192 0.12426(12) -0.05343(10) 0.03655(11) 0.4 1.31(4)
Si1 Si+4 192 0.12426(12) -0.05343(10) 0.03655(11) 0.6 1.31(4)
O1 O-2 96 0.10524(17) -0.10524(17) 0 1 2.62(7)
O2 O-2 96 -0.00296(19) -0.00296(19) 0.1440(2) 1 2.62(7)
O3 O-2 96 0.17577(17) 0.17577(17) -0.0331(3) 1 2.62(7)
O4 O-2 96 0.17659(19) 0.17659(19) 0.3180(2) 1 2.62(7)
O O 96 0.309(3) 0.309(3) 0.238(4) 0.053(6) 2
Na Na 32 0.0626(4) 0.0626(4) 0.0626(4) 0.352(8) 2
